data_7205115
loop_
_publ_author_name
'Nath, Naba K.'
'Nangia, Ashwini'

_publ_section_title
;
 Novel form V of tolbutamide and a high Z&#x2032; crystal structure of
 form III
;
_journal_issue 1
_journal_name_full CrystEngComm
_journal_page_first 47
_journal_paper_doi 10.1039/c0ce00073f
_journal_volume 13
_journal_year 2011
_chemical_formula_sum 'C12 H18 N2 O3 S'
_chemical_formula_weight 270.34
_chemical_name_systematic
;
?
;
_space_group_IT_number 14
_symmetry_cell_setting monoclinic
_symmetry_space_group_name_Hall '-P 2yn'
_symmetry_space_group_name_H-M 'P 1 21/n 1'
_atom_sites_solution_hydrogens geom
_atom_sites_solution_primary direct
_atom_sites_solution_secondary difmap
_audit_creation_method SHELXL-97
_cell_angle_alpha 90.00
_cell_angle_beta 102.803(2)
_cell_angle_gamma 90.00
_cell_formula_units_Z 12
_cell_length_a 11.5613(17)
_cell_length_b 27.189(4)
_cell_length_c 13.556(2)
_cell_measurement_reflns_used 5352
_cell_measurement_temperature 100
_cell_measurement_theta_max 25.00
_cell_measurement_theta_min 2.35
_cell_volume 4155.3(11)
_computing_cell_refinement 'Bruker SMART'
_computing_data_collection 'Bruker SMART'
_computing_data_reduction 'Bruker SAINT'
_computing_molecular_graphics 'Bruker SHELXTL'
_computing_publication_material 'Bruker SHELXTL'
_computing_structure_refinement 'SHELXL-97 (Sheldrick, 1997)'
_computing_structure_solution 'SHELXS-97 (Sheldrick, 1990)'
_diffrn_ambient_temperature 100
_diffrn_measured_fraction_theta_full 0.998
_diffrn_measured_fraction_theta_max 0.998
_diffrn_measurement_device_type 'CCD area detector'
_diffrn_measurement_method 'phi and omega scans'
_diffrn_radiation_monochromator graphite
_diffrn_radiation_source 'fine-focus sealed tube'
_diffrn_radiation_type MoK\a
_diffrn_radiation_wavelength 0.71073
_diffrn_reflns_av_R_equivalents 0.0708
_diffrn_reflns_av_sigmaI/netI 0.0504
_diffrn_reflns_limit_h_max 13
_diffrn_reflns_limit_h_min -13
_diffrn_reflns_limit_k_max 32
_diffrn_reflns_limit_k_min -32
_diffrn_reflns_limit_l_max 16
_diffrn_reflns_limit_l_min -16
_diffrn_reflns_number 39777
_diffrn_reflns_theta_full 25.07
_diffrn_reflns_theta_max 25.07
_diffrn_reflns_theta_min 1.71
_exptl_absorpt_coefficient_mu 0.236
_exptl_absorpt_correction_T_max 0.9677
_exptl_absorpt_correction_T_min 0.9368
_exptl_absorpt_correction_type multi-scan
_exptl_absorpt_process_details SADABS
_exptl_crystal_colour colorless
_exptl_crystal_density_diffrn 1.296
_exptl_crystal_density_method 'not measured'
_exptl_crystal_description plate
_exptl_crystal_F_000 1728
_exptl_crystal_size_max 0.28
_exptl_crystal_size_mid 0.17
_exptl_crystal_size_min 0.14
_refine_diff_density_max 0.717
_refine_diff_density_min -0.293
_refine_diff_density_rms 0.077
_refine_ls_extinction_method none
_refine_ls_goodness_of_fit_ref 0.963
_refine_ls_hydrogen_treatment mixed
_refine_ls_matrix_type full
_refine_ls_number_parameters 517
_refine_ls_number_reflns 7363
_refine_ls_number_restraints 0
_refine_ls_restrained_S_all 0.963
_refine_ls_R_factor_all 0.0871
_refine_ls_R_factor_gt 0.0652
_refine_ls_shift/su_max 0.000
_refine_ls_shift/su_mean 0.000
_refine_ls_structure_factor_coef Fsqd
_refine_ls_weighting_details 'calc w=1/[\s^2^(Fo^2^)+(0.0866P)^2^+6.3729P] where P=(Fo^2^+2Fc^2^)/3'
_refine_ls_weighting_scheme calc
_refine_ls_wR_factor_gt 0.1505
_refine_ls_wR_factor_ref 0.1631
_reflns_number_gt 5713
_reflns_number_total 7363
_reflns_threshold_expression >2sigma(I)
_cod_data_source_file C0CE00073F.TXT
_cod_data_source_block Tolbutamide_formIII_100K
_cod_depositor_comments
;
The following automatic conversions were performed:
'_symmetry_cell_setting' value 'Monoclinic' changed to 'monoclinic'
according to '/home/saulius/struct/CIF-dictionaries/cif_core.dic'
dictionary named 'cif_core.dic' version 2.4.1 from 2010-06-29.

Automatic conversion script
Id: cif_fix_enum 1555 2011-01-17 13:19:09Z saulius 
;
_cod_original_cell_volume 4155.2(11)
_cod_original_sg_symbol_H-M 'P2(1)/n '
_cod_database_code 7205115

loop_
_symmetry_equiv_pos_as_xyz
'x, y, z'
'-x+1/2, y+1/2, -z+1/2'
'-x, -y, -z'
'x-1/2, -y-1/2, z-1/2'

loop_
_atom_site_label
_atom_site_type_symbol
_atom_site_fract_x
_atom_site_fract_y
_atom_site_fract_z
_atom_site_U_iso_or_equiv
_atom_site_adp_type
_atom_site_occupancy
_atom_site_symmetry_multiplicity
_atom_site_calc_flag
_atom_site_refinement_flags
_atom_site_disorder_assembly
_atom_site_disorder_group
S2 S 0.82968(7) 0.10211(3) 0.11806(6) 0.0146(2) Uani 1 1 d . . .
S3 S 0.36700(7) 0.06862(3) 0.61439(6) 0.0148(2) Uani 1 1 d . . .
O9 O 0.2869(2) 0.12025(8) 0.78615(16) 0.0179(5) Uani 1 1 d . . .
O6 O 0.7570(2) 0.04942(8) 0.29088(17) 0.0202(5) Uani 1 1 d . . .
O4 O 0.8061(2) 0.13787(8) 0.03865(16) 0.0193(5) Uani 1 1 d . . .
O8 O 0.3511(2) 0.11991(8) 0.59650(16) 0.0191(5) Uani 1 1 d . . .
O5 O 0.8052(2) 0.05159(8) 0.09376(17) 0.0203(5) Uani 1 1 d . . .
O7 O 0.3419(2) 0.03516(8) 0.53081(16) 0.0203(5) Uani 1 1 d . . .
C32 C 0.2701(3) 0.07548(11) 0.7773(2) 0.0139(7) Uani 1 1 d . . .
N4 N 0.6850(2) 0.12028(11) 0.3446(2) 0.0177(6) Uani 1 1 d . . .
N6 N 0.2396(2) 0.04657(10) 0.8462(2) 0.0182(6) Uani 1 1 d . . .
N5 N 0.2801(2) 0.05074(11) 0.6884(2) 0.0162(6) Uani 1 1 d . . .
C19 C 1.1390(3) 0.09299(12) 0.3237(2) 0.0204(8) Uani 1 1 d . . .
H19 H 1.1668 0.0796 0.3877 0.024 Uiso 1 1 calc R . .
N3 N 0.7508(2) 0.12014(11) 0.1977(2) 0.0162(6) Uani 1 1 d . . .
C20 C 0.7317(3) 0.09331(11) 0.2812(2) 0.0158(7) Uani 1 1 d . . .
C17 C 0.9799(3) 0.10784(11) 0.1812(2) 0.0156(7) Uani 1 1 d . . .
C21 C 0.6642(3) 0.10096(12) 0.4399(3) 0.0205(7) Uani 1 1 d . . .
H21A H 0.6609 0.0653 0.4363 0.025 Uiso 1 1 calc R . .
H21B H 0.5879 0.1126 0.4489 0.025 Uiso 1 1 calc R . .
C14 C 1.2173(3) 0.11861(12) 0.2773(3) 0.0198(7) Uani 1 1 d . . .
C28 C 0.5813(3) 0.02266(12) 0.6495(3) 0.0219(8) Uani 1 1 d . . .
H28 H 0.5500 0.0043 0.5919 0.026 Uiso 1 1 calc R . .
C18 C 1.0220(3) 0.08715(12) 0.2767(2) 0.0172(7) Uani 1 1 d . . .
H18 H 0.9713 0.0696 0.3081 0.021 Uiso 1 1 calc R . .
C33 C 0.2256(3) 0.06459(12) 0.9449(3) 0.0207(8) Uani 1 1 d . . .
H33A H 0.1532 0.0512 0.9590 0.025 Uiso 1 1 calc R . .
H33B H 0.2183 0.1001 0.9425 0.025 Uiso 1 1 calc R . .
C29 C 0.5131(3) 0.05820(12) 0.6832(2) 0.0156(7) Uani 1 1 d . . .
C15 C 1.1736(3) 0.13829(13) 0.1812(3) 0.0242(8) Uani 1 1 d . . .
H15 H 1.2249 0.1549 0.1486 0.029 Uiso 1 1 calc R . .
C31 C 0.6725(3) 0.07598(13) 0.8234(3) 0.0236(8) Uani 1 1 d . . .
H31 H 0.7025 0.0934 0.8826 0.028 Uiso 1 1 calc R . .
C26 C 0.7433(3) 0.04091(13) 0.7905(3) 0.0206(8) Uani 1 1 d . . .
C16 C 1.0552(3) 0.13352(12) 0.1336(3) 0.0221(8) Uani 1 1 d . . .
H16 H 1.0266 0.1475 0.0702 0.027 Uiso 1 1 calc R . .
C30 C 0.5592(3) 0.08521(12) 0.7699(3) 0.0216(8) Uani 1 1 d . . .
H30 H 0.5136 0.1094 0.7916 0.026 Uiso 1 1 calc R . .
C13 C 1.3457(3) 0.12443(14) 0.3285(3) 0.0275(9) Uani 1 1 d . . .
H13A H 1.3882 0.0951 0.3188 0.041 Uiso 1 1 calc R . .
H13B H 1.3525 0.1299 0.3995 0.041 Uiso 1 1 calc R . .
H13C H 1.3784 0.1520 0.2998 0.041 Uiso 1 1 calc R . .
C22 C 0.7594(3) 0.11614(12) 0.5307(3) 0.0202(7) Uani 1 1 d . . .
H22A H 0.7320 0.1088 0.5917 0.024 Uiso 1 1 calc R . .
H22B H 0.7705 0.1515 0.5284 0.024 Uiso 1 1 calc R . .
C27 C 0.6965(3) 0.01503(13) 0.7028(3) 0.0238(8) Uani 1 1 d . . .
H27 H 0.7435 -0.0080 0.6793 0.029 Uiso 1 1 calc R . .
C35 C 0.4495(3) 0.07245(14) 1.0230(3) 0.0284(9) Uani 1 1 d . . .
H35A H 0.5116 0.0574 1.0740 0.034 Uiso 1 1 calc R . .
H35B H 0.4648 0.0644 0.9573 0.034 Uiso 1 1 calc R . .
C23 C 0.8781(3) 0.09123(14) 0.5373(3) 0.0286(9) Uani 1 1 d . . .
H23A H 0.9035 0.0966 0.4746 0.034 Uiso 1 1 calc R . .
H23B H 0.8690 0.0561 0.5453 0.034 Uiso 1 1 calc R . .
C25 C 0.8682(3) 0.03175(15) 0.8496(3) 0.0321(9) Uani 1 1 d . . .
H25A H 0.9019 0.0048 0.8198 0.048 Uiso 1 1 calc R . .
H25B H 0.8668 0.0239 0.9184 0.048 Uiso 1 1 calc R . .
H25C H 0.9152 0.0608 0.8482 0.048 Uiso 1 1 calc R . .
C34 C 0.3307(3) 0.05013(13) 1.0303(3) 0.0234(8) Uani 1 1 d . . .
H34A H 0.3132 0.0600 1.0943 0.028 Uiso 1 1 calc R . .
H34B H 0.3382 0.0146 1.0311 0.028 Uiso 1 1 calc R . .
C24 C 0.9730(4) 0.11055(17) 0.6253(3) 0.0475(12) Uani 1 1 d . . .
H24A H 0.9836 0.1452 0.6169 0.071 Uiso 1 1 calc R . .
H24B H 1.0465 0.0938 0.6268 0.071 Uiso 1 1 calc R . .
H24C H 0.9489 0.1048 0.6877 0.071 Uiso 1 1 calc R . .
C36 C 0.4565(4) 0.12804(14) 1.0368(3) 0.0391(11) Uani 1 1 d . . .
H36A H 0.3937 0.1433 0.9882 0.059 Uiso 1 1 calc R . .
H36B H 0.5316 0.1396 1.0271 0.059 Uiso 1 1 calc R . .
H36C H 0.4486 0.1362 1.1039 0.059 Uiso 1 1 calc R . .
S1 S 0.10774(7) 0.23056(3) 0.87485(6) 0.0133(2) Uani 1 1 d . . .
O3 O 0.17959(19) 0.28294(7) 0.70133(16) 0.0163(5) Uani 1 1 d . . .
O2 O 0.13221(19) 0.28086(8) 0.90031(16) 0.0181(5) Uani 1 1 d . . .
O1 O 0.12871(19) 0.19434(8) 0.95378(16) 0.0184(5) Uani 1 1 d . . .
N1 N 0.1900(2) 0.21279(10) 0.7976(2) 0.0152(6) Uani 1 1 d . . .
N2 N 0.2603(2) 0.21297(10) 0.6531(2) 0.0149(6) Uani 1 1 d . . .
C6 C -0.0804(3) 0.24888(12) 0.7157(2) 0.0190(7) Uani 1 1 d . . .
H6 H -0.0279 0.2672 0.6875 0.023 Uiso 1 1 calc R . .
C8 C 0.2093(2) 0.23930(11) 0.7142(2) 0.0116(7) Uani 1 1 d . . .
C4 C -0.1198(3) 0.19920(12) 0.8517(3) 0.0198(7) Uani 1 1 d . . .
H4 H -0.0933 0.1833 0.9133 0.024 Uiso 1 1 calc R . .
C9 C 0.2752(3) 0.23077(12) 0.5549(2) 0.0171(7) Uani 1 1 d . . .
H9A H 0.3517 0.2202 0.5445 0.021 Uiso 1 1 calc R . .
H9B H 0.2742 0.2664 0.5548 0.021 Uiso 1 1 calc R . .
C5 C -0.0413(3) 0.22543(11) 0.8080(2) 0.0152(7) Uani 1 1 d . . .
C2 C -0.2779(3) 0.21911(12) 0.7085(2) 0.0183(7) Uani 1 1 d . . .
C7 C -0.1972(3) 0.24482(12) 0.6665(3) 0.0187(7) Uani 1 1 d . . .
H7 H -0.2227 0.2596 0.6036 0.022 Uiso 1 1 calc R . .
C11 C 0.0558(3) 0.23346(14) 0.4655(3) 0.0261(8) Uani 1 1 d . . .
H11A H 0.0352 0.2279 0.5302 0.031 Uiso 1 1 calc R . .
H11B H 0.0586 0.2687 0.4553 0.031 Uiso 1 1 calc R . .
C3 C -0.2374(3) 0.19693(13) 0.8027(3) 0.0236(8) Uani 1 1 d . . .
H3 H -0.2908 0.1803 0.8329 0.028 Uiso 1 1 calc R . .
C1 C -0.4066(3) 0.21611(14) 0.6554(3) 0.0283(9) Uani 1 1 d . . .
H1A H -0.4386 0.2487 0.6434 0.042 Uiso 1 1 calc R . .
H1B H -0.4497 0.1984 0.6969 0.042 Uiso 1 1 calc R . .
H1C H -0.4138 0.1993 0.5920 0.042 Uiso 1 1 calc R . .
C10 C 0.1778(3) 0.21182(12) 0.4685(3) 0.0192(7) Uani 1 1 d . . .
H10A H 0.1731 0.1763 0.4742 0.023 Uiso 1 1 calc R . .
H10B H 0.1996 0.2191 0.4050 0.023 Uiso 1 1 calc R . .
C12 C -0.0399(3) 0.21124(15) 0.3819(3) 0.0345(10) Uani 1 1 d . . .
H12A H -0.0228 0.2186 0.3173 0.052 Uiso 1 1 calc R . .
H12B H -0.1156 0.2249 0.3850 0.052 Uiso 1 1 calc R . .
H12C H -0.0417 0.1762 0.3906 0.052 Uiso 1 1 calc R . .
H5A H 0.269(3) 0.0228(13) 0.687(2) 0.006(9) Uiso 1 1 d . . .
H2 H 0.277(3) 0.1820(13) 0.669(2) 0.015(9) Uiso 1 1 d . . .
H3A H 0.733(3) 0.1485(13) 0.193(2) 0.013(9) Uiso 1 1 d . . .
H6A H 0.236(3) 0.0161(14) 0.836(3) 0.017(9) Uiso 1 1 d . . .
H1 H 0.212(3) 0.1849(14) 0.804(3) 0.019(10) Uiso 1 1 d . . .
H4A H 0.674(3) 0.1533(14) 0.331(3) 0.023(10) Uiso 1 1 d . . .

loop_
_atom_site_aniso_label
_atom_site_aniso_U_11
_atom_site_aniso_U_22
_atom_site_aniso_U_33
_atom_site_aniso_U_23
_atom_site_aniso_U_13
_atom_site_aniso_U_12
S2 0.0179(4) 0.0124(4) 0.0121(4) -0.0008(3) 0.0007(3) -0.0012(3)
S3 0.0185(4) 0.0137(4) 0.0114(4) 0.0004(3) 0.0014(3) 0.0026(3)
O9 0.0240(13) 0.0124(12) 0.0174(13) 0.0009(9) 0.0049(10) 0.0016(9)
O6 0.0247(13) 0.0150(13) 0.0217(13) -0.0013(10) 0.0067(10) -0.0001(10)
O4 0.0215(13) 0.0185(12) 0.0160(12) 0.0022(9) 0.0002(10) -0.0015(9)
O8 0.0250(13) 0.0159(12) 0.0158(12) 0.0034(10) 0.0036(10) 0.0036(9)
O5 0.0290(14) 0.0164(12) 0.0153(12) -0.0032(10) 0.0048(10) -0.0027(10)
O7 0.0250(13) 0.0219(13) 0.0123(12) -0.0017(10) 0.0008(10) 0.0012(10)
C32 0.0096(15) 0.0160(18) 0.0155(17) 0.0008(13) 0.0014(13) 0.0033(12)
N4 0.0209(15) 0.0155(15) 0.0171(15) 0.0007(12) 0.0048(12) 0.0037(12)
N6 0.0252(16) 0.0108(15) 0.0186(16) -0.0002(12) 0.0050(12) -0.0032(12)
N5 0.0203(15) 0.0099(15) 0.0181(16) -0.0014(12) 0.0035(12) -0.0001(12)
C19 0.026(2) 0.0231(19) 0.0108(17) 0.0029(14) 0.0016(14) 0.0050(14)
N3 0.0194(15) 0.0110(15) 0.0170(15) 0.0016(12) 0.0017(12) 0.0031(12)
C20 0.0144(16) 0.0112(17) 0.0195(18) -0.0014(13) -0.0012(14) -0.0024(12)
C17 0.0135(16) 0.0168(17) 0.0152(17) -0.0019(13) 0.0002(13) 0.0019(13)
C21 0.0189(18) 0.0222(18) 0.0218(19) -0.0025(14) 0.0074(15) -0.0001(14)
C14 0.0213(18) 0.0181(17) 0.0190(19) 0.0012(14) 0.0026(14) 0.0010(14)
C28 0.025(2) 0.0213(18) 0.0184(19) -0.0034(14) 0.0035(15) 0.0019(14)
C18 0.0187(18) 0.0194(17) 0.0149(17) 0.0024(13) 0.0066(14) 0.0005(13)
C33 0.0253(19) 0.0177(18) 0.0226(19) 0.0003(14) 0.0125(15) -0.0004(14)
C29 0.0168(17) 0.0169(16) 0.0135(17) 0.0040(13) 0.0046(13) 0.0007(13)
C15 0.0194(19) 0.028(2) 0.024(2) 0.0075(15) 0.0019(15) -0.0005(15)
C31 0.025(2) 0.0251(19) 0.0175(18) -0.0050(15) -0.0017(15) -0.0059(15)
C26 0.0172(18) 0.0277(19) 0.0168(18) 0.0043(14) 0.0034(14) 0.0007(14)
C16 0.0253(19) 0.0235(19) 0.0161(18) 0.0081(14) 0.0016(15) -0.0012(14)
C30 0.026(2) 0.0170(18) 0.0210(19) -0.0038(14) 0.0030(15) 0.0028(14)
C13 0.0176(19) 0.038(2) 0.025(2) 0.0061(17) 0.0001(15) -0.0005(16)
C22 0.0250(19) 0.0173(17) 0.0177(18) 0.0020(14) 0.0033(15) 0.0036(14)
C27 0.0233(19) 0.026(2) 0.024(2) -0.0002(15) 0.0079(16) 0.0059(15)
C35 0.025(2) 0.037(2) 0.021(2) 0.0029(16) -0.0004(16) 0.0039(16)
C23 0.025(2) 0.030(2) 0.030(2) 0.0043(16) 0.0029(16) 0.0053(16)
C25 0.024(2) 0.044(2) 0.026(2) 0.0038(18) 0.0009(17) 0.0042(17)
C34 0.033(2) 0.0190(18) 0.0174(18) 0.0008(14) 0.0041(15) -0.0005(15)
C24 0.037(3) 0.061(3) 0.037(3) 0.001(2) -0.008(2) 0.007(2)
C36 0.031(2) 0.038(2) 0.040(3) 0.0050(19) -0.0104(19) -0.0136(18)
S1 0.0146(4) 0.0137(4) 0.0102(4) 0.0000(3) -0.0005(3) -0.0015(3)
O3 0.0190(12) 0.0112(12) 0.0184(12) 0.0013(9) 0.0033(10) 0.0001(9)
O2 0.0203(12) 0.0173(12) 0.0159(12) -0.0018(9) 0.0019(10) -0.0042(9)
O1 0.0211(12) 0.0192(12) 0.0137(12) 0.0030(9) 0.0011(10) -0.0010(9)
N1 0.0185(15) 0.0097(15) 0.0174(15) 0.0019(11) 0.0040(12) 0.0038(11)
N2 0.0160(14) 0.0123(15) 0.0164(15) 0.0032(11) 0.0033(11) 0.0031(11)
C6 0.0179(18) 0.0222(18) 0.0164(18) 0.0032(14) 0.0031(14) 0.0007(14)
C8 0.0056(15) 0.0147(17) 0.0123(16) -0.0002(12) -0.0032(12) -0.0013(12)
C4 0.0232(19) 0.0212(18) 0.0136(18) 0.0038(14) 0.0012(14) -0.0004(14)
C9 0.0167(17) 0.0168(17) 0.0188(18) 0.0023(13) 0.0062(14) 0.0004(13)
C5 0.0169(17) 0.0134(16) 0.0154(17) -0.0032(13) 0.0035(13) 0.0000(13)
C2 0.0166(17) 0.0187(18) 0.0182(18) -0.0069(14) 0.0011(14) 0.0001(13)
C7 0.0194(18) 0.0215(18) 0.0143(17) 0.0027(14) 0.0019(14) 0.0026(14)
C11 0.0204(19) 0.030(2) 0.024(2) -0.0022(16) -0.0023(15) 0.0047(15)
C3 0.0226(19) 0.0245(19) 0.024(2) 0.0041(15) 0.0055(16) -0.0065(15)
C1 0.0203(19) 0.036(2) 0.026(2) 0.0036(17) 0.0017(16) -0.0008(16)
C10 0.0197(18) 0.0193(18) 0.0178(18) -0.0020(14) 0.0023(14) 0.0009(14)
C12 0.026(2) 0.041(2) 0.031(2) -0.0047(18) -0.0050(17) 0.0053(17)

loop_
_atom_type_symbol
_atom_type_description
_atom_type_scat_dispersion_real
_atom_type_scat_dispersion_imag
_atom_type_scat_source
C C 0.0033 0.0016 'International Tables Vol C Tables 4.2.6.8 and 6.1.1.4'
H H 0.0000 0.0000 'International Tables Vol C Tables 4.2.6.8 and 6.1.1.4'
N N 0.0061 0.0033 'International Tables Vol C Tables 4.2.6.8 and 6.1.1.4'
O O 0.0106 0.0060 'International Tables Vol C Tables 4.2.6.8 and 6.1.1.4'
S S 0.1246 0.1234 'International Tables Vol C Tables 4.2.6.8 and 6.1.1.4'

loop_
_geom_angle_atom_site_label_1
_geom_angle_atom_site_label_2
_geom_angle_atom_site_label_3
_geom_angle
_geom_angle_site_symmetry_1
_geom_angle_site_symmetry_3
_geom_angle_publ_flag
O5 S2 O4 119.05(14) . . ?
O5 S2 N3 109.26(14) . . ?
O4 S2 N3 104.58(14) . . ?
O5 S2 C17 108.72(14) . . ?
O4 S2 C17 107.94(14) . . ?
N3 S2 C17 106.62(15) . . ?
O8 S3 O7 119.52(14) . . ?
O8 S3 N5 108.73(14) . . ?
O7 S3 N5 104.53(14) . . ?
O8 S3 C29 108.73(14) . . ?
O7 S3 C29 108.61(15) . . ?
N5 S3 C29 105.88(15) . . ?
O9 C32 N6 125.2(3) . . ?
O9 C32 N5 120.9(3) . . ?
N6 C32 N5 113.9(3) . . ?
C20 N4 C21 122.8(3) . . ?
C20 N4 H4A 118(2) . . ?
C21 N4 H4A 119(2) . . ?
C32 N6 C33 123.0(3) . . ?
C32 N6 H6A 118(2) . . ?
C33 N6 H6A 118(2) . . ?
C32 N5 S3 124.0(2) . . ?
C32 N5 H5A 117(2) . . ?
S3 N5 H5A 113(2) . . ?
C18 C19 C14 121.3(3) . . ?
C18 C19 H19 119.3 . . ?
C14 C19 H19 119.3 . . ?
C20 N3 S2 125.9(2) . . ?
C20 N3 H3A 119(2) . . ?
S2 N3 H3A 114(2) . . ?
O6 C20 N4 126.0(3) . . ?
O6 C20 N3 120.9(3) . . ?
N4 C20 N3 113.1(3) . . ?
C16 C17 C18 120.6(3) . . ?
C16 C17 S2 118.2(3) . . ?
C18 C17 S2 121.2(2) . . ?
N4 C21 C22 112.8(3) . . ?
N4 C21 H21A 109.0 . . ?
C22 C21 H21A 109.0 . . ?
N4 C21 H21B 109.0 . . ?
C22 C21 H21B 109.0 . . ?
H21A C21 H21B 107.8 . . ?
C15 C14 C19 118.4(3) . . ?
C15 C14 C13 120.4(3) . . ?
C19 C14 C13 121.2(3) . . ?
C29 C28 C27 118.9(3) . . ?
C29 C28 H28 120.5 . . ?
C27 C28 H28 120.5 . . ?
C19 C18 C17 119.3(3) . . ?
C19 C18 H18 120.3 . . ?
C17 C18 H18 120.3 . . ?
N6 C33 C34 112.0(3) . . ?
N6 C33 H33A 109.2 . . ?
C34 C33 H33A 109.2 . . ?
N6 C33 H33B 109.2 . . ?
C34 C33 H33B 109.2 . . ?
H33A C33 H33B 107.9 . . ?
C28 C29 C30 120.5(3) . . ?
C28 C29 S3 119.1(3) . . ?
C30 C29 S3 120.4(3) . . ?
C16 C15 C14 121.0(3) . . ?
C16 C15 H15 119.5 . . ?
C14 C15 H15 119.5 . . ?
C30 C31 C26 121.0(3) . . ?
C30 C31 H31 119.5 . . ?
C26 C31 H31 119.5 . . ?
C27 C26 C31 118.5(3) . . ?
C27 C26 C25 121.2(3) . . ?
C31 C26 C25 120.3(3) . . ?
C17 C16 C15 119.3(3) . . ?
C17 C16 H16 120.3 . . ?
C15 C16 H16 120.3 . . ?
C31 C30 C29 119.5(3) . . ?
C31 C30 H30 120.2 . . ?
C29 C30 H30 120.2 . . ?
C14 C13 H13A 109.5 . . ?
C14 C13 H13B 109.5 . . ?
H13A C13 H13B 109.5 . . ?
C14 C13 H13C 109.5 . . ?
H13A C13 H13C 109.5 . . ?
H13B C13 H13C 109.5 . . ?
C21 C22 C23 114.3(3) . . ?
C21 C22 H22A 108.7 . . ?
C23 C22 H22A 108.7 . . ?
C21 C22 H22B 108.7 . . ?
C23 C22 H22B 108.7 . . ?
H22A C22 H22B 107.6 . . ?
C26 C27 C28 121.4(3) . . ?
C26 C27 H27 119.3 . . ?
C28 C27 H27 119.3 . . ?
C36 C35 C34 114.3(3) . . ?
C36 C35 H35A 108.7 . . ?
C34 C35 H35A 108.7 . . ?
C36 C35 H35B 108.7 . . ?
C34 C35 H35B 108.7 . . ?
H35A C35 H35B 107.6 . . ?
C22 C23 C24 112.2(3) . . ?
C22 C23 H23A 109.2 . . ?
C24 C23 H23A 109.2 . . ?
C22 C23 H23B 109.2 . . ?
C24 C23 H23B 109.2 . . ?
H23A C23 H23B 107.9 . . ?
C26 C25 H25A 109.5 . . ?
C26 C25 H25B 109.5 . . ?
H25A C25 H25B 109.5 . . ?
C26 C25 H25C 109.5 . . ?
H25A C25 H25C 109.5 . . ?
H25B C25 H25C 109.5 . . ?
C35 C34 C33 115.0(3) . . ?
C35 C34 H34A 108.5 . . ?
C33 C34 H34A 108.5 . . ?
C35 C34 H34B 108.5 . . ?
C33 C34 H34B 108.5 . . ?
H34A C34 H34B 107.5 . . ?
C23 C24 H24A 109.5 . . ?
C23 C24 H24B 109.5 . . ?
H24A C24 H24B 109.5 . . ?
C23 C24 H24C 109.5 . . ?
H24A C24 H24C 109.5 . . ?
H24B C24 H24C 109.5 . . ?
C35 C36 H36A 109.5 . . ?
C35 C36 H36B 109.5 . . ?
H36A C36 H36B 109.5 . . ?
C35 C36 H36C 109.5 . . ?
H36A C36 H36C 109.5 . . ?
H36B C36 H36C 109.5 . . ?
O2 S1 O1 119.14(13) . . ?
O2 S1 N1 109.06(14) . . ?
O1 S1 N1 104.39(14) . . ?
O2 S1 C5 108.61(14) . . ?
O1 S1 C5 108.25(14) . . ?
N1 S1 C5 106.71(15) . . ?
C8 N1 S1 125.8(2) . . ?
C8 N1 H1 119(3) . . ?
S1 N1 H1 115(3) . . ?
C8 N2 C9 123.2(3) . . ?
C8 N2 H2 118(2) . . ?
C9 N2 H2 118(2) . . ?
C7 C6 C5 119.4(3) . . ?
C7 C6 H6 120.3 . . ?
C5 C6 H6 120.3 . . ?
O3 C8 N2 125.3(3) . . ?
O3 C8 N1 121.2(3) . . ?
N2 C8 N1 113.5(3) . . ?
C3 C4 C5 119.2(3) . . ?
C3 C4 H4 120.4 . . ?
C5 C4 H4 120.4 . . ?
N2 C9 C10 111.8(3) . . ?
N2 C9 H9A 109.2 . . ?
C10 C9 H9A 109.2 . . ?
N2 C9 H9B 109.2 . . ?
C10 C9 H9B 109.2 . . ?
H9A C9 H9B 107.9 . . ?
C4 C5 C6 120.5(3) . . ?
C4 C5 S1 118.6(3) . . ?
C6 C5 S1 120.9(2) . . ?
C7 C2 C3 118.3(3) . . ?
C7 C2 C1 121.0(3) . . ?
C3 C2 C1 120.6(3) . . ?
C6 C7 C2 121.4(3) . . ?
C6 C7 H7 119.3 . . ?
C2 C7 H7 119.3 . . ?
C12 C11 C10 112.5(3) . . ?
C12 C11 H11A 109.1 . . ?
C10 C11 H11A 109.1 . . ?
C12 C11 H11B 109.1 . . ?
C10 C11 H11B 109.1 . . ?
H11A C11 H11B 107.8 . . ?
C4 C3 C2 121.1(3) . . ?
C4 C3 H3 119.4 . . ?
C2 C3 H3 119.4 . . ?
C2 C1 H1A 109.5 . . ?
C2 C1 H1B 109.5 . . ?
H1A C1 H1B 109.5 . . ?
C2 C1 H1C 109.5 . . ?
H1A C1 H1C 109.5 . . ?
H1B C1 H1C 109.5 . . ?
C9 C10 C11 114.4(3) . . ?
C9 C10 H10A 108.7 . . ?
C11 C10 H10A 108.7 . . ?
C9 C10 H10B 108.7 . . ?
C11 C10 H10B 108.7 . . ?
H10A C10 H10B 107.6 . . ?
C11 C12 H12A 109.5 . . ?
C11 C12 H12B 109.5 . . ?
H12A C12 H12B 109.5 . . ?
C11 C12 H12C 109.5 . . ?
H12A C12 H12C 109.5 . . ?
H12B C12 H12C 109.5 . . ?

loop_
_geom_bond_atom_site_label_1
_geom_bond_atom_site_label_2
_geom_bond_distance
_geom_bond_site_symmetry_2
_geom_bond_publ_flag
S2 O5 1.426(2) . ?
S2 O4 1.431(2) . ?
S2 N3 1.636(3) . ?
S2 C17 1.764(3) . ?
S3 O8 1.420(2) . ?
S3 O7 1.432(2) . ?
S3 N5 1.643(3) . ?
S3 C29 1.762(3) . ?
O9 C32 1.234(4) . ?
O6 C20 1.229(4) . ?
C32 N6 1.326(4) . ?
C32 N5 1.407(4) . ?
N4 C20 1.331(4) . ?
N4 C21 1.464(4) . ?
N4 H4A 0.92(4) . ?
N6 C33 1.467(4) . ?
N6 H6A 0.84(4) . ?
N5 H5A 0.77(3) . ?
C19 C18 1.370(5) . ?
C19 C14 1.397(5) . ?
C19 H19 0.9300 . ?
N3 C20 1.405(4) . ?
N3 H3A 0.80(3) . ?
C17 C16 1.382(5) . ?
C17 C18 1.397(4) . ?
C21 C22 1.515(5) . ?
C21 H21A 0.9700 . ?
C21 H21B 0.9700 . ?
C14 C15 1.395(5) . ?
C14 C13 1.501(5) . ?
C28 C29 1.387(5) . ?
C28 C27 1.383(5) . ?
C28 H28 0.9300 . ?
C18 H18 0.9300 . ?
C33 C34 1.533(5) . ?
C33 H33A 0.9700 . ?
C33 H33B 0.9700 . ?
C29 C30 1.388(5) . ?
C15 C16 1.384(5) . ?
C15 H15 0.9300 . ?
C31 C30 1.373(5) . ?
C31 C26 1.393(5) . ?
C31 H31 0.9300 . ?
C26 C27 1.384(5) . ?
C26 C25 1.508(5) . ?
C16 H16 0.9300 . ?
C30 H30 0.9300 . ?
C13 H13A 0.9600 . ?
C13 H13B 0.9600 . ?
C13 H13C 0.9600 . ?
C22 C23 1.515(5) . ?
C22 H22A 0.9700 . ?
C22 H22B 0.9700 . ?
C27 H27 0.9300 . ?
C35 C36 1.523(5) . ?
C35 C34 1.525(5) . ?
C35 H35A 0.9700 . ?
C35 H35B 0.9700 . ?
C23 C24 1.525(5) . ?
C23 H23A 0.9700 . ?
C23 H23B 0.9700 . ?
C25 H25A 0.9600 . ?
C25 H25B 0.9600 . ?
C25 H25C 0.9600 . ?
C34 H34A 0.9700 . ?
C34 H34B 0.9700 . ?
C24 H24A 0.9600 . ?
C24 H24B 0.9600 . ?
C24 H24C 0.9600 . ?
C36 H36A 0.9600 . ?
C36 H36B 0.9600 . ?
C36 H36C 0.9600 . ?
S1 O2 1.423(2) . ?
S1 O1 1.435(2) . ?
S1 N1 1.635(3) . ?
S1 C5 1.765(3) . ?
O3 C8 1.237(4) . ?
N1 C8 1.400(4) . ?
N1 H1 0.80(4) . ?
N2 C8 1.328(4) . ?
N2 C9 1.462(4) . ?
N2 H2 0.88(3) . ?
C6 C7 1.372(5) . ?
C6 C5 1.387(4) . ?
C6 H6 0.9300 . ?
C4 C3 1.376(5) . ?
C4 C5 1.386(5) . ?
C4 H4 0.9300 . ?
C9 C10 1.523(4) . ?
C9 H9A 0.9700 . ?
C9 H9B 0.9700 . ?
C2 C7 1.385(5) . ?
C2 C3 1.396(5) . ?
C2 C1 1.505(5) . ?
C7 H7 0.9300 . ?
C11 C12 1.523(5) . ?
C11 C10 1.520(5) . ?
C11 H11A 0.9700 . ?
C11 H11B 0.9700 . ?
C3 H3 0.9300 . ?
C1 H1A 0.9600 . ?
C1 H1B 0.9600 . ?
C1 H1C 0.9600 . ?
C10 H10A 0.9700 . ?
C10 H10B 0.9700 . ?
C12 H12A 0.9600 . ?
C12 H12B 0.9600 . ?
C12 H12C 0.9600 . ?
